data_4322130
loop_
_publ_author_name
'Tiziana Funaioli'
'Claudia Cavazza'
'Fabio Marchetti'
'Giuseppe Fachinetti'

_publ_contact_author
;
        Fabio Marchetti
        Dipartimento di Chimica e Chimica Industriale
        Universita' di Pisa
        Via Risorgimento, 35
        56126 Pisa
        Italy
;
_publ_contact_author_email fama@dcci.unipi.it
_publ_contact_author_fax '050 20237'
_publ_contact_author_phone '050 918233'
_publ_section_title
;
 Aqueous Organometallic Chemistry of Ruthenium(II). Aquo Carbonyl
 Derivatives and Related Ethene Hydrocarboxylation in Fully Aqueous
 Solvent
;
_journal_name_full 'Inorganic Chemistry'
_journal_page_first 3361
_journal_page_last 3368
_journal_paper_doi 10.1021/ic981429i
_journal_volume 38
_journal_year 1999
_chemical_formula_moiety '[Ru(CO)3(H2O)(OCOCF3)2]'
_chemical_formula_sum 'C7 H2 F6 O8 Ru'
_chemical_formula_weight 429.16
_chemical_name_systematic
;
 bis-triflouroacetato-tricarbonyl-aquo-ruthenium(II)
;
_space_group_IT_number 76
_symmetry_cell_setting tetragonal
_symmetry_space_group_name_Hall 'P 4w'
_symmetry_space_group_name_H-M 'P 41'
_atom_sites_solution_hydrogens geom
_atom_sites_solution_primary direct
_atom_sites_solution_secondary difmap
_audit_creation_method SHELXL
_cell_angle_alpha 90.00
_cell_angle_beta 90.00
_cell_angle_gamma 90.00
_cell_formula_units_Z 4
_cell_length_a 10.9000(10)
_cell_length_b 10.9000(10)
_cell_length_c 10.9970(10)
_cell_measurement_reflns_used 38
_cell_measurement_temperature 173(2)
_cell_measurement_theta_max 13.0
_cell_measurement_theta_min 11.0
_cell_volume 1306.6(2)
_computing_cell_refinement 'XSCANS 2.1'
_computing_data_collection 'XSCANS 2.1'
_computing_data_reduction 'SHELXTL-Plus 5.03'
_computing_molecular_graphics 'SHELXTL-Plus 5.03'
_computing_publication_material 'SHELXTL-Plus 5.03'
_computing_structure_refinement 'SHELXL-93 (Sheldrick, 1993)'
_computing_structure_solution 'SHELXS-86 (Sheldrick, 1990)'
_diffrn_ambient_temperature 173(2)
_diffrn_measurement_device 'Siemens P4'
_diffrn_measurement_method \w/2\q
_diffrn_radiation_monochromator graphite
_diffrn_radiation_source 'fine-focus sealed tube'
_diffrn_radiation_type MoK\a
_diffrn_radiation_wavelength 0.71073
_diffrn_reflns_av_R_equivalents 0.0202
_diffrn_reflns_av_sigmaI/netI 0.0259
_diffrn_reflns_limit_h_max 12
_diffrn_reflns_limit_h_min -1
_diffrn_reflns_limit_k_max 12
_diffrn_reflns_limit_k_min -1
_diffrn_reflns_limit_l_max 13
_diffrn_reflns_limit_l_min -13
_diffrn_reflns_number 2457
_diffrn_reflns_theta_max 29.98
_diffrn_reflns_theta_min 1.87
_diffrn_standards_decay_% <1
_diffrn_standards_interval_count 97
_diffrn_standards_number 3
_exptl_absorpt_coefficient_mu 1.314
_exptl_absorpt_correction_T_max 0.827
_exptl_absorpt_correction_T_min 0.790
_exptl_absorpt_correction_type gaussian
_exptl_crystal_colour Colorless
_exptl_crystal_density_diffrn 2.182
_exptl_crystal_description Prism
_exptl_crystal_F_000 824
_exptl_crystal_size_max 0.51
_exptl_crystal_size_mid 0.21
_exptl_crystal_size_min 0.16
_refine_diff_density_max 1.673
_refine_diff_density_min -0.881
_refine_diff_density_rms 0.139
_refine_ls_abs_structure_details 'Flack H D (1983), Acta Cryst. A39, 876-881'
_refine_ls_abs_structure_Flack 0.03(9)
_refine_ls_extinction_method none
_refine_ls_goodness_of_fit_all 1.033
_refine_ls_goodness_of_fit_obs 1.051
_refine_ls_matrix_type full
_refine_ls_number_parameters 191
_refine_ls_number_reflns 1902
_refine_ls_number_restraints 24
_refine_ls_restrained_S_all 1.034
_refine_ls_restrained_S_obs 1.048
_refine_ls_R_factor_all 0.0458
_refine_ls_R_factor_obs 0.0424
_refine_ls_shift/esd_max -0.038
_refine_ls_shift/esd_mean 0.004
_refine_ls_structure_factor_coef Fsqd
_refine_ls_weighting_details 'w=1/[\s^2^(Fo^2^)+(0.0702P)^2^+4.7042P] where P=(Fo^2^+2Fc^2^)/3'
_refine_ls_weighting_scheme calc
_refine_ls_wR_factor_all 0.1156
_refine_ls_wR_factor_obs 0.1127
_reflns_number_observed 1773
_reflns_number_total 1903
_reflns_observed_criterion >2sigma(I)
_cod_data_source_file ic981429i_1.cif
_cod_data_source_block ractri
_cod_depositor_comments
;
The following automatic conversions were performed:

'_exptl_absorpt_correction_type' value 'Gaussian' changed to
'gaussian' according to the built-in table from CIF Core dictionary
named 'cif_core.dic' version 2.4.1 from 2010-06-29.

Automatic conversion script
Id: cif_fix_values 1673 2011-04-08 12:14:43Z adriana 

The following automatic conversions were performed:

'_refine_ls_weighting_scheme' value 'calc
w=1/[\s^2^(Fo^2^)+(0.0702P)^2^+4.7042P] where P=(Fo^2^+2Fc^2^)/3' was
changed to 'calc'. New tag '_refine_ls_weighting_details' was
created. The value of the new tag was set to
'w=1/[\s^2^(Fo^2^)+(0.0702P)^2^+4.7042P] where P=(Fo^2^+2Fc^2^)/3'.

Automatic conversion script
Id: cif_fix_values 3143 2015-03-26 13:38:13Z robertas 
;
_cod_database_code 4322130

loop_
_symmetry_equiv_pos_as_xyz
'x, y, z'
'-x, -y, z+1/2'
'-y, x, z+1/4'
'y, -x, z+3/4'

loop_
_atom_site_aniso_label
_atom_site_aniso_U_11
_atom_site_aniso_U_22
_atom_site_aniso_U_33
_atom_site_aniso_U_23
_atom_site_aniso_U_13
_atom_site_aniso_U_12
Ru 0.0206(3) 0.0220(3) 0.0212(2) 0.0009(2) 0.0001(2) 0.0012(2)
C1 0.033(4) 0.024(4) 0.031(5) 0.006(3) 0.002(3) 0.000(3)
O1 0.027(3) 0.051(4) 0.058(5) 0.002(3) -0.006(3) -0.003(3)
C2 0.025(4) 0.032(4) 0.026(4) 0.002(3) 0.000(3) 0.001(3)
O2 0.043(3) 0.049(3) 0.031(3) 0.007(4) 0.001(3) 0.001(2)
C3 0.027(4) 0.033(4) 0.034(5) -0.001(3) 0.002(3) -0.001(3)
O3 0.062(5) 0.038(4) 0.055(5) -0.012(4) 0.006(4) 0.011(3)
OW 0.028(3) 0.028(3) 0.024(3) 0.004(2) -0.002(2) 0.004(2)
O5 0.026(3) 0.029(3) 0.025(3) 0.004(2) 0.000(2) -0.001(2)
C4 0.030(4) 0.033(4) 0.022(4) -0.003(3) -0.002(3) 0.000(3)
O6 0.040(3) 0.036(3) 0.031(3) 0.010(3) -0.006(3) 0.006(2)
C5 0.041(5) 0.047(5) 0.037(5) 0.000(4) -0.008(4) 0.004(4)
O7 0.035(3) 0.021(3) 0.025(3) 0.002(2) -0.001(2) 0.001(2)
C6 0.030(4) 0.023(4) 0.025(4) 0.000(3) -0.002(3) -0.002(3)
O8 0.044(3) 0.033(3) 0.038(4) -0.001(2) 0.015(3) -0.009(2)
C7 0.049(5) 0.024(4) 0.049(6) -0.001(4) 0.013(4) 0.005(3)

loop_
_atom_site_label
_atom_site_type_symbol
_atom_site_fract_x
_atom_site_fract_y
_atom_site_fract_z
_atom_site_U_iso_or_equiv
_atom_site_thermal_displace_type
_atom_site_occupancy
_atom_site_calc_flag
_atom_site_refinement_flags
_atom_site_disorder_group
Ru Ru 0.63326(5) 0.89354(5) 0.2175(3) 0.02129(15) Uani 1 d . .
C1 C 0.8047(8) 0.9120(7) 0.2420(8) 0.029(2) Uani 1 d . .
O1 O 0.9063(6) 0.9277(7) 0.2569(8) 0.045(2) Uani 1 d . .
C2 C 0.6509(7) 0.9645(7) 0.0586(8) 0.0278(15) Uani 1 d . .
O2 O 0.6671(6) 1.0016(6) -0.0343(8) 0.0410(13) Uani 1 d . .
C3 C 0.6503(7) 0.7314(8) 0.1507(9) 0.031(2) Uani 1 d . .
O3 O 0.6572(8) 0.6370(7) 0.1123(9) 0.051(2) Uani 1 d . .
OW O 0.6060(5) 0.8178(5) 0.3907(6) 0.0268(11) Uani 1 d D .
H1 H 0.5894(65) 0.8587(81) 0.4690(64) 0.040 Uiso 1 d D .
H2 H 0.6777(65) 0.7680(78) 0.4062(82) 0.040 Uiso 1 d D .
O5 O 0.4439(5) 0.8762(5) 0.2055(7) 0.0267(11) Uani 1 d . .
C4 C 0.3849(8) 0.9545(8) 0.1423(8) 0.028(2) Uani 1 d . .
O6 O 0.4241(6) 1.0416(6) 0.0860(7) 0.0356(13) Uani 1 d . .
C5 C 0.2424(7) 0.9296(7) 0.1415(6) 0.042(2) Uani 1 d D .
F1A F 0.1972(14) 0.9111(13) 0.2518(6) 0.075(2) Uiso 0.526(9) d PD 1
F2A F 0.2203(14) 0.8304(11) 0.0750(11) 0.075(2) Uiso 0.526(9) d PD 1
F3A F 0.1819(13) 1.0196(12) 0.0886(13) 0.075(2) Uiso 0.526(9) d PD 1
F1B F 0.1992(15) 0.9558(13) 0.0325(7) 0.075(2) Uiso 0.474(9) d PD 2
F2B F 0.2130(16) 0.8161(10) 0.1703(14) 0.075(2) Uiso 0.474(9) d PD 2
F3B F 0.1908(14) 1.0022(14) 0.2230(11) 0.075(2) Uiso 0.474(9) d PD 2
O7 O 0.5917(5) 1.0548(5) 0.3059(6) 0.0270(11) Uani 1 d . .
C6 C 0.6235(7) 1.1609(7) 0.2688(8) 0.0260(15) Uani 1 d . .
O8 O 0.6958(6) 1.1877(6) 0.1879(6) 0.0382(15) Uani 1 d . .
C7 C 0.5566(6) 1.2638(5) 0.3420(6) 0.041(2) Uani 1 d D .
F4A F 0.5757(11) 1.3734(8) 0.2952(10) 0.0567(14) Uiso 0.564(14) d PD 3
F5A F 0.5960(13) 1.2605(10) 0.4556(7) 0.0567(14) Uiso 0.564(14) d PD 3
F6A F 0.4362(7) 1.2446(10) 0.3479(14) 0.0567(14) Uiso 0.564(14) d PD 3
F4B F 0.5454(15) 1.2427(13) 0.4599(7) 0.0567(14) Uiso 0.436(14) d PD 4
F5B F 0.4456(9) 1.2777(15) 0.2947(14) 0.0567(14) Uiso 0.436(14) d PD 4
F6B F 0.6173(15) 1.3680(10) 0.3262(14) 0.0567(14) Uiso 0.436(14) d PD 4

loop_
_atom_type_symbol
_atom_type_description
_atom_type_scat_dispersion_real
_atom_type_scat_dispersion_imag
_atom_type_scat_source
C C 0.0033 0.0016 'International Tables Vol C Tables 4.2.6.8 and 6.1.1.4'
H H 0.0000 0.0000 'International Tables Vol C Tables 4.2.6.8 and 6.1.1.4'
O O 0.0106 0.0060 'International Tables Vol C Tables 4.2.6.8 and 6.1.1.4'
F F 0.0171 0.0103 'International Tables Vol C Tables 4.2.6.8 and 6.1.1.4'
Ru Ru -1.2594 0.8363 'International Tables Vol C Tables 4.2.6.8 and 6.1.1.4'

loop_
_geom_angle_atom_site_label_1
_geom_angle_atom_site_label_2
_geom_angle_atom_site_label_3
_geom_angle
_geom_angle_site_symmetry_1
_geom_angle_site_symmetry_3
_geom_angle_publ_flag
C1 Ru C2 89.3(3) . . ?
C1 Ru C3 93.2(4) . . ?
C2 Ru C3 90.7(4) . . ?
C1 Ru O7 93.4(3) . . ?
C2 Ru O7 96.2(3) . . ?
C3 Ru O7 170.5(3) . . ?
C1 Ru O5 175.4(3) . . ?
C2 Ru O5 94.5(3) . . ?
C3 Ru O5 89.3(3) . . ?
O7 Ru O5 83.6(2) . . ?
C1 Ru OW 93.0(3) . . ?
C2 Ru OW 177.6(3) . . ?
C3 Ru OW 89.9(3) . . ?
O7 Ru OW 82.9(2) . . ?
O5 Ru OW 83.2(2) . . ?
O1 C1 Ru 177.4(7) . . ?
O2 C2 Ru 175.9(7) . . ?
O3 C3 Ru 178.3(8) . . ?
C4 O5 Ru 118.4(5) . . ?
O6 C4 O5 128.7(8) . . ?
O6 C4 C5 118.7(7) . . ?
O5 C4 C5 112.7(7) . . ?
F2B C5 F1B 109.6(5) . . ?
F2B C5 F3B 107.2(12) . . ?
F1B C5 F3B 109.5(5) . . ?
F3A C5 F1A 109.4(5) . . ?
F3A C5 F2A 105.8(12) . . ?
F1A C5 F2A 108.2(5) . . ?
F2B C5 C4 113.6(9) . . ?
F3A C5 C4 111.5(9) . . ?
F1B C5 C4 108.6(10) . . ?
F3B C5 C4 108.2(9) . . ?
F1A C5 C4 112.8(9) . . ?
F2A C5 C4 108.8(9) . . ?
C6 O7 Ru 124.3(6) . . ?
O8 C6 O7 128.6(8) . . ?
O8 C6 C7 120.3(7) . . ?
O7 C6 C7 111.1(7) . . ?
F4A C7 F5A 110.0(5) . . ?
F4B C7 F5B 108.7(5) . . ?
F4B C7 F6B 108.8(5) . . ?
F5B C7 F6B 107.8(11) . . ?
F4A C7 F6A 108.5(5) . . ?
F5A C7 F6A 105.7(9) . . ?
F4A C7 C6 112.1(7) . . ?
F5A C7 C6 108.4(7) . . ?
F4B C7 C6 115.1(8) . . ?
F5B C7 C6 107.9(8) . . ?
F6B C7 C6 108.4(8) . . ?
F6A C7 C6 111.9(7) . . ?

loop_
_geom_bond_atom_site_label_1
_geom_bond_atom_site_label_2
_geom_bond_distance
_geom_bond_site_symmetry_2
_geom_bond_publ_flag
Ru C1 1.899(8) . ?
Ru C2 1.921(8) . ?
Ru C3 1.923(9) . ?
Ru O7 2.058(6) . ?
Ru O5 2.077(5) . ?
Ru OW 2.097(6) . ?
C1 O1 1.132(11) . ?
C2 O2 1.113(12) . ?
C3 O3 1.115(11) . ?
O5 C4 1.275(10) . ?
C4 O6 1.211(11) . ?
C4 C5 1.576(11) . ?
C5 F2B 1.317(5) . ?
C5 F3A 1.318(5) . ?
C5 F1B 1.319(5) . ?
C5 F3B 1.321(5) . ?
C5 F1A 1.325(5) . ?
C5 F2A 1.328(5) . ?
O7 C6 1.274(10) . ?
C6 O8 1.224(10) . ?
C6 C7 1.561(10) . ?
C7 F4A 1.318(5) . ?
C7 F5A 1.322(5) . ?
C7 F4B 1.323(5) . ?
C7 F5B 1.325(5) . ?
C7 F6B 1.327(5) . ?
C7 F6A 1.330(5) . ?
